data_4315140
loop_
_publ_author_name
'Marcin Kozie\/l'
'Robert Podgajny'
'Rafa\/l Kania'
'R\'emy Lebris'
'Corine Mathoni\`ere'
'Krzysztof Lewi\'nski'
'Krzysztof Krucza\/la'
'Micha\/l Rams'
'Christine Labrug\`ere'
'Azzedine Bousseksou'
'Barbara Sieklucka'

_publ_section_title
;
 Series of MI[Co(bpy)3][Mo(CN)8].nH2O (MI= Li (1), K (2), Rb (3), Cs (4);
 n= 7-8) Exhibiting Reversible Diamagnetic to Paramagnetic Transition
 Coupled with Dehydration-Rehydration Process
;
_journal_name_full 'Inorganic Chemistry'
_journal_page_first 2765
_journal_page_last 2772
_journal_paper_doi 10.1021/ic901985z
_journal_volume 49
_journal_year 2010
_chemical_formula_sum 'C38 H40 Co Mo N14 O8 Rb'
_chemical_formula_weight 1061.18
_space_group_IT_number 14
_symmetry_cell_setting monoclinic
_symmetry_space_group_name_Hall '-P 2ybc'
_symmetry_space_group_name_H-M 'P 1 21/c 1'
_atom_sites_solution_hydrogens geom
_atom_sites_solution_primary direct
_atom_sites_solution_secondary difmap
_audit_creation_method SHELXL-97
_cell_angle_alpha 90.00
_cell_angle_beta 107.2180(10)
_cell_angle_gamma 90.00
_cell_formula_units_Z 4
_cell_length_a 16.6390(3)
_cell_length_b 13.8060(2)
_cell_length_c 19.4510(3)
_cell_measurement_reflns_used 1857
_cell_measurement_temperature 293(2)
_cell_measurement_theta_max 27.48
_cell_measurement_theta_min 1.0
_cell_volume 4268.00(12)
_computing_cell_refinement 'DENZO-SMN (Otwinowski & Minor, 1997)'
_computing_data_collection 'COLLECT (Nonius BV, 1997-2000)'
_computing_data_reduction 'DENZO-SMN (Otwinowski & Minor, 1997)'
_computing_structure_refinement 'SHELXL-97 (Sheldrick, 1997)'
_computing_structure_solution 'SIR97 (Altomare et. al, 1999)'
_diffrn_ambient_temperature 293(2)
_diffrn_measured_fraction_theta_full 0.998
_diffrn_measured_fraction_theta_max 0.998
_diffrn_measurement_device_type 'Nonius KappaCCD'
_diffrn_measurement_method '\f and \w scans with the \k offsets'
_diffrn_radiation_monochromator graphite
_diffrn_radiation_source 'fine-focus sealed tube'
_diffrn_radiation_type MoK\a
_diffrn_radiation_wavelength 0.71070
_diffrn_reflns_av_R_equivalents 0.0372
_diffrn_reflns_av_sigmaI/netI 0.0526
_diffrn_reflns_limit_h_max 19
_diffrn_reflns_limit_h_min 0
_diffrn_reflns_limit_k_max 16
_diffrn_reflns_limit_k_min -16
_diffrn_reflns_limit_l_max 22
_diffrn_reflns_limit_l_min -23
_diffrn_reflns_number 14628
_diffrn_reflns_theta_full 25.00
_diffrn_reflns_theta_max 25.00
_diffrn_reflns_theta_min 3.15
_exptl_absorpt_coefficient_mu 1.884
_exptl_absorpt_correction_T_max 0.9117
_exptl_absorpt_correction_T_min 0.6502
_exptl_absorpt_correction_type multi-scan
_exptl_absorpt_process_details 'DENZO-SMN; Otwinowski & Minor, 1997'
_exptl_crystal_colour brown
_exptl_crystal_density_diffrn 1.651
_exptl_crystal_density_method 'not measured'
_exptl_crystal_description plate
_exptl_crystal_F_000 2144
_exptl_crystal_size_max 0.25
_exptl_crystal_size_mid 0.20
_exptl_crystal_size_min 0.05
_refine_diff_density_max 0.638
_refine_diff_density_min -0.665
_refine_diff_density_rms 0.088
_refine_ls_extinction_coef 0.00147(15)
_refine_ls_extinction_expression Fc^*^=kFc[1+0.001xFc^2^\l^3^/sin(2\q)]^-1/4^
_refine_ls_extinction_method SHELXL
_refine_ls_goodness_of_fit_ref 1.048
_refine_ls_hydrogen_treatment mixed
_refine_ls_matrix_type full
_refine_ls_number_parameters 649
_refine_ls_number_reflns 7524
_refine_ls_number_restraints 16
_refine_ls_restrained_S_all 1.048
_refine_ls_R_factor_all 0.0543
_refine_ls_R_factor_gt 0.0373
_refine_ls_shift/su_max 0.001
_refine_ls_shift/su_mean 0.000
_refine_ls_structure_factor_coef Fsqd
_refine_ls_weighting_details 'calc w=1/[\s^2^(Fo^2^)+(0.0307P)^2^+7.4433P] where P=(Fo^2^+2Fc^2^)/3'
_refine_ls_weighting_scheme calc
_refine_ls_wR_factor_gt 0.0843
_refine_ls_wR_factor_ref 0.0895
_reflns_number_gt 6023
_reflns_number_total 7524
_reflns_threshold_expression >2sigma(I)
_cod_data_source_file ic901985z_si_003.cif
_cod_data_source_block mk39
_cod_depositor_comments
;
The following automatic conversions were performed:

data name '_atom_site_symetry_multiplicity' was replaced with
'_atom_site_symmetry_multiplicity' as specified in the replacement
file 'data/replacement-values/replacement_tags.lst'.

Automatic conversion script
Id: cif_correct_tags 9268 2022-04-12 08:56:07Z antanas 
;
_cod_database_code 4315140

loop_
_symmetry_equiv_pos_as_xyz
'x, y, z'
'-x, y+1/2, -z+1/2'
'-x, -y, -z'
'x, -y-1/2, z-1/2'

loop_
_atom_site_label
_atom_site_type_symbol
_atom_site_fract_x
_atom_site_fract_y
_atom_site_fract_z
_atom_site_U_iso_or_equiv
_atom_site_adp_type
_atom_site_occupancy
_atom_site_symmetry_multiplicity
_atom_site_calc_flag
_atom_site_refinement_flags
_atom_site_disorder_assembly
_atom_site_disorder_group
Mo Mo 0.274653(18) 0.33531(2) 0.679629(17) 0.01221(10) Uani 1 1 d . . .
C1 C 0.3337(2) 0.1974(3) 0.71653(19) 0.0150(8) Uani 1 1 d . . .
N1 N 0.36466(19) 0.1228(2) 0.73403(16) 0.0184(7) Uani 1 1 d . . .
C2 C 0.4049(2) 0.3672(2) 0.73768(19) 0.0149(8) Uani 1 1 d . . .
N2 N 0.47397(19) 0.3805(2) 0.77014(18) 0.0202(7) Uani 1 1 d . . .
C3 C 0.2789(2) 0.3294(3) 0.7916(2) 0.0185(8) Uani 1 1 d . . .
N3 N 0.2843(2) 0.3241(3) 0.85210(19) 0.0279(8) Uani 1 1 d . . .
C4 C 0.2859(2) 0.4903(3) 0.69504(19) 0.0154(8) Uani 1 1 d . . .
N4 N 0.2898(2) 0.5736(2) 0.70251(17) 0.0197(7) Uani 1 1 d . . .
C5 C 0.1509(3) 0.3725(3) 0.6856(2) 0.0320(10) Uani 1 1 d . . .
N5 N 0.0835(2) 0.3911(3) 0.6860(3) 0.0554(14) Uani 1 1 d . . .
C6 C 0.2073(2) 0.3947(3) 0.5749(2) 0.0244(9) Uani 1 1 d . . .
N6 N 0.1714(2) 0.4212(3) 0.5173(2) 0.0319(9) Uani 1 1 d . . .
C7 C 0.1927(2) 0.2182(3) 0.6295(2) 0.0171(8) Uani 1 1 d . . .
N7 N 0.1476(2) 0.1575(2) 0.6007(2) 0.0267(8) Uani 1 1 d . . .
C8 C 0.3420(2) 0.3042(3) 0.60283(19) 0.0162(8) Uani 1 1 d . . .
N8 N 0.3747(2) 0.2846(2) 0.55946(18) 0.0227(7) Uani 1 1 d . . .
Co Co 0.27157(3) -0.25823(3) 0.44631(2) 0.01100(12) Uani 1 1 d . . .
N101 N 0.26323(17) -0.3813(2) 0.39748(16) 0.0132(6) Uani 1 1 d . . .
C102 C 0.2118(2) -0.4037(3) 0.3314(2) 0.0166(8) Uani 1 1 d . . .
H102 H 0.1773 -0.3558 0.3043 0.020 Uiso 1 1 calc R . .
C103 C 0.2091(2) -0.4959(3) 0.3031(2) 0.0206(8) Uani 1 1 d . . .
H103 H 0.1737 -0.5092 0.2572 0.025 Uiso 1 1 calc R . .
C104 C 0.2587(3) -0.5679(3) 0.3428(2) 0.0219(9) Uani 1 1 d . . .
H104 H 0.2568 -0.6303 0.3243 0.026 Uiso 1 1 calc R . .
C105 C 0.3117(2) -0.5461(3) 0.4107(2) 0.0200(8) Uani 1 1 d . . .
H105 H 0.3459 -0.5936 0.4384 0.024 Uiso 1 1 calc R . .
C106 C 0.3129(2) -0.4520(3) 0.4370(2) 0.0156(8) Uani 1 1 d . . .
C107 C 0.3670(2) -0.4189(3) 0.5068(2) 0.0164(8) Uani 1 1 d . . .
C108 C 0.4236(2) -0.4769(3) 0.5563(2) 0.0228(9) Uani 1 1 d . . .
H108 H 0.4295 -0.5420 0.5463 0.027 Uiso 1 1 calc R . .
C109 C 0.4712(2) -0.4372(3) 0.6208(2) 0.0257(9) Uani 1 1 d . . .
H109 H 0.5086 -0.4755 0.6551 0.031 Uiso 1 1 calc R . .
C110 C 0.4627(2) -0.3409(3) 0.6336(2) 0.0226(9) Uani 1 1 d . . .
H110 H 0.4953 -0.3126 0.6762 0.027 Uiso 1 1 calc R . .
C111 C 0.4051(2) -0.2859(3) 0.58277(19) 0.0174(8) Uani 1 1 d . . .
H111 H 0.3995 -0.2205 0.5919 0.021 Uiso 1 1 calc R . .
N112 N 0.35727(18) -0.3237(2) 0.52085(16) 0.0142(6) Uani 1 1 d . . .
N201 N 0.35688(17) -0.2062(2) 0.40749(15) 0.0124(6) Uani 1 1 d . . .
C202 C 0.3932(2) -0.2517(3) 0.36266(19) 0.0154(7) Uani 1 1 d . . .
H202 H 0.3821 -0.3170 0.3525 0.019 Uiso 1 1 calc R . .
C203 C 0.4463(2) -0.2032(3) 0.33160(19) 0.0165(8) Uani 1 1 d . . .
H203 H 0.4717 -0.2362 0.3019 0.020 Uiso 1 1 calc R . .
C204 C 0.4615(2) -0.1055(3) 0.3449(2) 0.0192(8) Uani 1 1 d . . .
H204 H 0.4946 -0.0712 0.3222 0.023 Uiso 1 1 calc R . .
C205 C 0.4267(2) -0.0593(3) 0.3928(2) 0.0165(8) Uani 1 1 d . . .
H205 H 0.4372 0.0060 0.4036 0.020 Uiso 1 1 calc R . .
C206 C 0.3761(2) -0.1120(3) 0.42421(18) 0.0134(7) Uani 1 1 d . . .
C207 C 0.3392(2) -0.0737(3) 0.47839(19) 0.0149(7) Uani 1 1 d . . .
C208 C 0.3584(2) 0.0153(3) 0.5114(2) 0.0171(8) Uani 1 1 d . . .
H208 H 0.3945 0.0577 0.4978 0.020 Uiso 1 1 calc R . .
C209 C 0.3229(3) 0.0405(3) 0.5652(2) 0.0223(9) Uani 1 1 d . . .
H209 H 0.3356 0.0998 0.5886 0.027 Uiso 1 1 calc R . .
C210 C 0.2688(3) -0.0230(3) 0.5835(2) 0.0234(9) Uani 1 1 d . . .
H210 H 0.2445 -0.0069 0.6193 0.028 Uiso 1 1 calc R . .
C211 C 0.2510(3) -0.1105(3) 0.5484(2) 0.0239(9) Uani 1 1 d . . .
H211 H 0.2139 -0.1528 0.5606 0.029 Uiso 1 1 calc R . .
N212 N 0.28602(19) -0.1365(2) 0.49659(16) 0.0161(7) Uani 1 1 d . . .
N301 N 0.18095(18) -0.2998(2) 0.48323(16) 0.0126(6) Uani 1 1 d . . .
C302 C 0.1876(2) -0.3542(3) 0.54195(19) 0.0159(8) Uani 1 1 d . . .
H302 H 0.2402 -0.3771 0.5684 0.019 Uiso 1 1 calc R . .
C303 C 0.1179(2) -0.3771(3) 0.5640(2) 0.0183(8) Uani 1 1 d . . .
H303 H 0.1239 -0.4152 0.6047 0.022 Uiso 1 1 calc R . .
C304 C 0.0402(2) -0.3432(3) 0.5256(2) 0.0223(9) Uani 1 1 d . . .
H304 H -0.0068 -0.3570 0.5405 0.027 Uiso 1 1 calc R . .
C305 C 0.0322(2) -0.2884(3) 0.4647(2) 0.0230(9) Uani 1 1 d . . .
H305 H -0.0202 -0.2659 0.4374 0.028 Uiso 1 1 calc R . .
C306 C 0.1041(2) -0.2674(3) 0.4447(2) 0.0183(8) Uani 1 1 d . . .
C307 C 0.1037(2) -0.2109(3) 0.3807(2) 0.0250(9) Uani 1 1 d . . .
C308 C 0.0325(3) -0.1736(5) 0.3326(3) 0.0579(18) Uani 1 1 d . . .
H308 H -0.0200 -0.1841 0.3392 0.069 Uiso 1 1 calc R . .
C309 C 0.0394(3) -0.1200(5) 0.2741(3) 0.069(2) Uani 1 1 d . . .
H309 H -0.0081 -0.0943 0.2409 0.083 Uiso 1 1 calc R . .
C310 C 0.1181(3) -0.1060(4) 0.2667(3) 0.0372(12) Uani 1 1 d . . .
H310 H 0.1246 -0.0691 0.2287 0.045 Uiso 1 1 calc R . .
C311 C 0.1873(2) -0.1464(3) 0.3152(2) 0.0186(8) Uani 1 1 d . . .
H311 H 0.2400 -0.1374 0.3088 0.022 Uiso 1 1 calc R . .
N312 N 0.18095(18) -0.1990(2) 0.37216(16) 0.0150(6) Uani 1 1 d . . .
RbA Rb 0.19493(14) 0.2154(2) 0.45640(12) 0.0223(5) Uani 0.780(19) 1 d P . .
RbB Rb 0.1806(8) 0.253(2) 0.4434(8) 0.048(4) Uani 0.220(19) 1 d P . .
O1A O 0.1378(6) 0.0236(11) 0.4193(16) 0.074(5) Uani 0.77(6) 1 d P . .
O1B O 0.127(2) 0.042(2) 0.385(3) 0.048(9) Uani 0.23(6) 1 d P . .
O2A O 0.0614(3) 0.1663(4) 0.3227(3) 0.0386(17) Uani 0.649(9) 1 d P . .
O2B O 0.0567(5) 0.2616(7) 0.3345(5) 0.039(3) Uani 0.351(9) 1 d P . .
O3 O 0.37008(16) 0.91706(18) 0.75117(15) 0.0199(6) Uani 1 1 d D . .
H31 H 0.357(3) 0.9852(16) 0.741(2) 0.039(13) Uiso 1 1 d D . .
H32 H 0.419(2) 0.905(3) 0.736(3) 0.054(16) Uiso 1 1 d D . .
O4 O 0.24941(17) 0.7238(2) 0.19105(16) 0.0251(6) Uani 1 1 d D . .
H41 H 0.297(2) 0.681(3) 0.211(3) 0.061(17) Uiso 1 1 d D . .
H42 H 0.273(3) 0.7872(19) 0.205(3) 0.066(18) Uiso 1 1 d D . .
O5 O -0.0929(2) 0.1434(3) 0.3368(2) 0.0506(10) Uani 1 1 d D . .
H51 H -0.091(5) 0.088(4) 0.368(4) 0.13(3) Uiso 1 1 d D . .
H52 H -0.137(3) 0.184(4) 0.344(4) 0.10(2) Uiso 1 1 d D . .
O6 O 0.45653(18) 0.3028(2) 0.96216(16) 0.0271(7) Uani 1 1 d D . .
H61 H 0.407(2) 0.298(5) 0.9203(19) 0.09(2) Uiso 1 1 d D . .
H62 H 0.434(3) 0.270(4) 0.996(2) 0.059(17) Uiso 1 1 d D . .
O7A O 0.0321(5) 0.0044(5) 0.5729(6) 0.085(5) Uani 0.613(15) 1 d P . .
O7B O 0.0806(8) -0.0203(7) 0.5378(6) 0.059(5) Uani 0.387(15) 1 d P . .
O8 O 0.0597(2) 0.4748(3) 0.37600(18) 0.0421(8) Uani 1 1 d D . .
H81 H 0.094(3) 0.476(4) 0.4256(14) 0.08(2) Uiso 1 1 d D . .
H82 H 0.022(3) 0.529(3) 0.366(3) 0.07(2) Uiso 1 1 d D . .

loop_
_atom_site_aniso_label
_atom_site_aniso_U_11
_atom_site_aniso_U_22
_atom_site_aniso_U_33
_atom_site_aniso_U_23
_atom_site_aniso_U_13
_atom_site_aniso_U_12
Mo 0.01142(16) 0.00940(16) 0.01382(17) -0.00188(12) 0.00064(12) 0.00142(12)
C1 0.0128(17) 0.018(2) 0.0132(18) -0.0019(15) 0.0023(15) -0.0025(15)
N1 0.0230(17) 0.0144(17) 0.0171(16) -0.0008(14) 0.0050(14) -0.0018(14)
C2 0.021(2) 0.0089(17) 0.0174(19) -0.0023(15) 0.0093(17) 0.0034(14)
N2 0.0138(16) 0.0171(16) 0.0279(18) -0.0059(14) 0.0035(15) -0.0012(13)
C3 0.0158(18) 0.0157(19) 0.027(2) -0.0024(17) 0.0107(16) -0.0022(15)
N3 0.035(2) 0.027(2) 0.026(2) -0.0018(16) 0.0156(16) -0.0056(16)
C4 0.0136(18) 0.017(2) 0.0120(18) 0.0000(15) -0.0014(15) 0.0031(15)
N4 0.0222(17) 0.0170(18) 0.0167(17) -0.0002(13) 0.0009(14) 0.0017(13)
C5 0.022(2) 0.031(2) 0.036(3) -0.021(2) -0.0024(19) 0.0012(18)
N5 0.018(2) 0.066(3) 0.077(3) -0.052(3) 0.007(2) -0.001(2)
C6 0.025(2) 0.014(2) 0.028(2) -0.0052(18) -0.0021(19) 0.0024(16)
N6 0.034(2) 0.024(2) 0.026(2) 0.0005(16) -0.0084(17) 0.0066(16)
C7 0.0120(17) 0.019(2) 0.0196(19) 0.0021(17) 0.0036(15) 0.0038(16)
N7 0.0165(16) 0.0178(18) 0.042(2) -0.0075(17) 0.0026(16) -0.0016(15)
C8 0.0205(19) 0.0091(17) 0.0147(19) 0.0021(15) -0.0011(16) -0.0019(14)
N8 0.0270(18) 0.0209(18) 0.0216(18) 0.0003(14) 0.0091(15) -0.0038(14)
Co 0.0127(2) 0.0086(2) 0.0129(2) 0.00036(19) 0.00575(19) 0.00020(18)
N101 0.0136(14) 0.0114(15) 0.0163(16) 0.0025(13) 0.0071(13) -0.0001(12)
C102 0.0182(18) 0.0161(19) 0.0165(19) 0.0011(15) 0.0065(15) -0.0040(15)
C103 0.028(2) 0.020(2) 0.0159(19) -0.0037(16) 0.0091(17) -0.0105(17)
C104 0.035(2) 0.0116(19) 0.027(2) -0.0042(17) 0.0202(19) -0.0040(17)
C105 0.022(2) 0.0132(19) 0.029(2) 0.0028(17) 0.0145(18) 0.0023(16)
C106 0.0145(17) 0.0151(19) 0.0197(19) 0.0036(15) 0.0088(16) 0.0000(15)
C107 0.0146(18) 0.0158(19) 0.021(2) 0.0037(16) 0.0086(16) 0.0013(15)
C108 0.021(2) 0.018(2) 0.030(2) 0.0088(17) 0.0074(18) 0.0023(16)
C109 0.0169(19) 0.032(2) 0.025(2) 0.0134(19) 0.0017(17) 0.0000(17)
C110 0.0171(19) 0.031(2) 0.020(2) 0.0049(18) 0.0055(16) -0.0028(17)
C111 0.0187(18) 0.0192(19) 0.0170(19) -0.0011(16) 0.0095(16) -0.0048(16)
N112 0.0133(14) 0.0158(16) 0.0160(16) 0.0006(13) 0.0082(13) -0.0028(12)
N201 0.0132(14) 0.0124(15) 0.0111(15) 0.0010(12) 0.0028(12) 0.0016(12)
C202 0.0160(18) 0.0144(18) 0.0166(18) -0.0010(15) 0.0057(15) 0.0028(15)
C203 0.0140(17) 0.0226(19) 0.0147(18) 0.0025(16) 0.0072(15) 0.0026(15)
C204 0.0143(18) 0.024(2) 0.018(2) 0.0048(17) 0.0043(16) -0.0033(16)
C205 0.0145(17) 0.0149(18) 0.0182(19) 0.0031(15) 0.0018(15) -0.0033(15)
C206 0.0139(17) 0.0119(18) 0.0109(17) 0.0012(14) -0.0016(14) -0.0004(14)
C207 0.0159(17) 0.0137(18) 0.0143(18) 0.0020(15) 0.0030(15) 0.0007(14)
C208 0.0204(19) 0.0117(18) 0.0168(19) -0.0001(15) 0.0019(16) -0.0012(15)
C209 0.033(2) 0.0143(19) 0.016(2) -0.0037(16) 0.0026(17) 0.0038(17)
C210 0.042(2) 0.015(2) 0.016(2) -0.0012(16) 0.0132(19) 0.0021(18)
C211 0.038(2) 0.018(2) 0.024(2) -0.0001(17) 0.0225(19) -0.0006(18)
N212 0.0245(16) 0.0111(15) 0.0151(16) -0.0003(12) 0.0094(14) -0.0005(13)
N301 0.0135(14) 0.0110(14) 0.0135(15) 0.0004(12) 0.0043(12) 0.0000(12)
C302 0.0207(18) 0.0133(18) 0.0141(18) -0.0001(15) 0.0058(15) -0.0011(15)
C303 0.0221(19) 0.0165(19) 0.0177(19) 0.0030(16) 0.0082(16) -0.0017(16)
C304 0.0184(19) 0.025(2) 0.028(2) 0.0053(18) 0.0134(17) -0.0030(16)
C305 0.0141(18) 0.026(2) 0.029(2) 0.0068(18) 0.0064(17) 0.0045(16)
C306 0.0156(18) 0.018(2) 0.022(2) 0.0079(16) 0.0076(16) 0.0041(15)
C307 0.0168(19) 0.032(2) 0.029(2) 0.0134(19) 0.0105(18) 0.0075(17)
C308 0.024(2) 0.089(4) 0.068(4) 0.060(4) 0.024(3) 0.024(3)
C309 0.033(3) 0.104(5) 0.077(4) 0.073(4) 0.027(3) 0.033(3)
C310 0.032(2) 0.044(3) 0.040(3) 0.029(2) 0.017(2) 0.013(2)
C311 0.0217(19) 0.019(2) 0.018(2) 0.0040(16) 0.0105(16) 0.0021(16)
N312 0.0172(15) 0.0118(15) 0.0176(16) 0.0025(13) 0.0077(13) 0.0013(12)
RbA 0.0236(5) 0.0237(10) 0.0210(5) -0.0069(5) 0.0087(4) -0.0013(4)
RbB 0.036(2) 0.078(10) 0.036(3) -0.023(5) 0.017(2) -0.015(4)
O1A 0.089(5) 0.046(5) 0.072(12) -0.012(6) 0.000(5) 0.033(4)
O1B 0.048(15) 0.049(12) 0.04(2) 0.016(12) 0.001(13) -0.005(9)
O2A 0.033(3) 0.053(4) 0.024(3) -0.006(2) -0.001(2) 0.005(2)
O2B 0.029(5) 0.041(7) 0.039(6) 0.004(5) -0.002(4) 0.004(4)
O3 0.0198(14) 0.0117(13) 0.0293(16) 0.0038(12) 0.0090(12) 0.0007(11)
O4 0.0215(14) 0.0153(14) 0.0353(17) 0.0005(13) 0.0035(13) 0.0018(12)
O5 0.0346(19) 0.059(3) 0.054(2) -0.002(2) 0.0074(18) 0.0141(18)
O6 0.0264(15) 0.0333(17) 0.0252(16) -0.0011(13) 0.0130(14) 0.0021(13)
O7A 0.031(4) 0.023(4) 0.166(9) 0.023(5) -0.026(5) -0.008(3)
O7B 0.031(7) 0.037(6) 0.079(8) -0.021(5) -0.028(5) 0.004(4)
O8 0.048(2) 0.049(2) 0.0271(19) 0.0108(16) 0.0074(17) 0.0023(18)

loop_
_atom_type_symbol
_atom_type_description
_atom_type_scat_dispersion_real
_atom_type_scat_dispersion_imag
_atom_type_scat_source
C C 0.0033 0.0016 'International Tables Vol C Tables 4.2.6.8 and 6.1.1.4'
H H 0.0000 0.0000 'International Tables Vol C Tables 4.2.6.8 and 6.1.1.4'
N N 0.0061 0.0033 'International Tables Vol C Tables 4.2.6.8 and 6.1.1.4'
Mo Mo -1.6832 0.6857 'International Tables Vol C Tables 4.2.6.8 and 6.1.1.4'
Co Co 0.3494 0.9721 'International Tables Vol C Tables 4.2.6.8 and 6.1.1.4'
Rb Rb -0.9393 2.9676 'International Tables Vol C Tables 4.2.6.8 and 6.1.1.4'
O O 0.0106 0.0060 'International Tables Vol C Tables 4.2.6.8 and 6.1.1.4'

loop_
_geom_angle_atom_site_label_1
_geom_angle_atom_site_label_2
_geom_angle_atom_site_label_3
_geom_angle
_geom_angle_site_symmetry_1
_geom_angle_site_symmetry_3
_geom_angle_publ_flag
C7 Mo C5 73.55(14) . . ?
C7 Mo C8 85.77(13) . . ?
C5 Mo C8 141.57(16) . . ?
C7 Mo C3 104.81(14) . . ?
C5 Mo C3 72.61(16) . . ?
C8 Mo C3 145.24(14) . . ?
C7 Mo C4 145.44(13) . . ?
C5 Mo C4 78.58(15) . . ?
C8 Mo C4 104.55(13) . . ?
C3 Mo C4 85.52(14) . . ?
C7 Mo C1 69.79(13) . . ?
C5 Mo C1 122.55(16) . . ?
C8 Mo C1 77.11(13) . . ?
C3 Mo C1 75.92(13) . . ?
C4 Mo C1 144.33(13) . . ?
C7 Mo C2 142.04(13) . . ?
C5 Mo C2 138.13(14) . . ?
C8 Mo C2 75.97(13) . . ?
C3 Mo C2 75.75(13) . . ?
C4 Mo C2 72.22(13) . . ?
C1 Mo C2 73.79(13) . . ?
C7 Mo C6 77.12(14) . . ?
C5 Mo C6 74.06(17) . . ?
C8 Mo C6 69.88(14) . . ?
C3 Mo C6 144.37(14) . . ?
C4 Mo C6 75.88(14) . . ?
C1 Mo C6 134.41(14) . . ?
C2 Mo C6 124.68(14) . . ?
N1 C1 Mo 177.9(3) . . ?
N2 C2 Mo 177.0(3) . . ?
N3 C3 Mo 177.1(3) . . ?
C3 N3 RbA 145.4(3) . 4_566 ?
C3 N3 RbB 137.5(6) . 4_566 ?
RbA N3 RbB 11.4(6) 4_566 4_566 ?
N4 C4 Mo 178.2(3) . . ?
N5 C5 Mo 177.2(4) . . ?
N6 C6 Mo 176.1(3) . . ?
N6 C6 RbB 60.2(7) . . ?
Mo C6 RbB 115.9(6) . . ?
N6 C6 RbA 70.1(3) . . ?
Mo C6 RbA 106.01(15) . . ?
RbB C6 RbA 9.9(6) . . ?
C6 N6 RbB 98.4(6) . . ?
C6 N6 RbA 89.6(3) . . ?
RbB N6 RbA 8.8(5) . . ?
N7 C7 Mo 177.7(4) . . ?
N7 C7 RbA 72.8(3) . . ?
Mo C7 RbA 105.52(13) . . ?
N7 C7 RbB 76.9(4) . . ?
Mo C7 RbB 101.2(3) . . ?
RbA C7 RbB 9.1(5) . . ?
C7 N7 RbA 87.2(3) . . ?
C7 N7 RbB 84.5(3) . . ?
RbA N7 RbB 8.9(4) . . ?
N8 C8 Mo 176.4(3) . . ?
N8 C8 RbA 71.5(2) . . ?
Mo C8 RbA 105.06(13) . . ?
N8 C8 RbB 73.3(3) . . ?
Mo C8 RbB 103.44(18) . . ?
RbA C8 RbB 9.7(5) . . ?
C8 N8 RbA 88.4(2) . . ?
C8 N8 RbB 87.4(3) . . ?
RbA N8 RbB 10.0(5) . . ?
N212 Co N112 94.24(13) . . ?
N212 Co N101 177.07(13) . . ?
N112 Co N101 83.51(13) . . ?
N212 Co N312 87.84(13) . . ?
N112 Co N312 176.42(12) . . ?
N101 Co N312 94.51(13) . . ?
N212 Co N201 83.00(12) . . ?
N112 Co N201 90.16(12) . . ?
N101 Co N201 95.10(12) . . ?
N312 Co N201 93.00(12) . . ?
N212 Co N301 93.67(12) . . ?
N112 Co N301 93.77(12) . . ?
N101 Co N301 88.37(12) . . ?
N312 Co N301 83.17(12) . . ?
N201 Co N301 175.03(12) . . ?
C102 N101 C106 118.8(3) . . ?
C102 N101 Co 127.0(2) . . ?
C106 N101 Co 114.2(2) . . ?
N101 C102 C103 121.7(4) . . ?
N101 C102 H102 119.1 . . ?
C103 C102 H102 119.1 . . ?
C104 C103 C102 119.9(4) . . ?
C104 C103 H103 120.0 . . ?
C102 C103 H103 120.0 . . ?
C103 C104 C105 118.9(4) . . ?
C103 C104 RbB 123.0(5) . 1_545 ?
C105 C104 RbB 82.1(2) . 1_545 ?
C103 C104 H104 120.5 . . ?
C105 C104 H104 120.5 . . ?
RbB C104 H104 66.4 1_545 . ?
C104 C105 C106 119.3(4) . . ?
C104 C105 RbB 76.1(3) . 1_545 ?
C106 C105 RbB 125.5(3) . 1_545 ?
C104 C105 H105 120.4 . . ?
C106 C105 H105 120.4 . . ?
RbB C105 H105 70.3 1_545 . ?
N101 C106 C105 121.3(4) . . ?
N101 C106 C107 113.9(3) . . ?
C105 C106 C107 124.8(3) . . ?
N112 C107 C108 121.0(4) . . ?
N112 C107 C106 114.3(3) . . ?
C108 C107 C106 124.7(3) . . ?
C109 C108 C107 119.3(4) . . ?
C109 C108 H108 120.3 . . ?
C107 C108 H108 120.3 . . ?
C110 C109 C108 119.2(4) . . ?
C110 C109 H109 120.4 . . ?
C108 C109 H109 120.4 . . ?
C109 C110 C111 119.4(4) . . ?
C109 C110 H110 120.3 . . ?
C111 C110 H110 120.3 . . ?
N112 C111 C110 122.2(4) . . ?
N112 C111 H111 118.9 . . ?
C110 C111 H111 118.9 . . ?
C111 N112 C107 118.8(3) . . ?
C111 N112 Co 127.2(3) . . ?
C107 N112 Co 114.0(2) . . ?
C202 N201 C206 118.8(3) . . ?
C202 N201 Co 126.8(2) . . ?
C206 N201 Co 114.3(2) . . ?
N201 C202 C203 121.5(3) . . ?
N201 C202 H202 119.3 . . ?
C203 C202 H202 119.3 . . ?
C202 C203 C204 119.8(3) . . ?
C202 C203 H203 120.1 . . ?
C204 C203 H203 120.1 . . ?
C203 C204 C205 118.9(3) . . ?
C203 C204 H204 120.6 . . ?
C205 C204 H204 120.6 . . ?
C206 C205 C204 118.9(3) . . ?
C206 C205 H205 120.5 . . ?
C204 C205 H205 120.5 . . ?
N201 C206 C205 122.0(3) . . ?
N201 C206 C207 113.6(3) . . ?
C205 C206 C207 124.4(3) . . ?
N212 C207 C208 121.8(3) . . ?
N212 C207 C206 113.6(3) . . ?
C208 C207 C206 124.6(3) . . ?
C207 C208 C209 118.8(3) . . ?
C207 C208 H208 120.6 . . ?
C209 C208 H208 120.6 . . ?
C210 C209 C208 119.5(4) . . ?
C210 C209 RbA 105.6(3) . . ?
C208 C209 RbA 92.1(2) . . ?
C210 C209 H209 120.3 . . ?
C208 C209 H209 120.3 . . ?
RbA C209 H209 72.4 . . ?
C211 C210 C209 119.4(3) . . ?
C211 C210 H210 120.3 . . ?
C209 C210 H210 120.3 . . ?
N212 C211 C210 121.7(3) . . ?
N212 C211 H211 119.1 . . ?
C210 C211 H211 119.1 . . ?
C211 N212 C207 118.8(3) . . ?
C211 N212 Co 126.4(3) . . ?
C207 N212 Co 114.7(2) . . ?
C302 N301 C306 118.8(3) . . ?
C302 N301 Co 127.1(2) . . ?
C306 N301 Co 114.1(2) . . ?
N301 C302 C303 121.7(3) . . ?
N301 C302 H302 119.2 . . ?
C303 C302 H302 119.2 . . ?
C304 C303 C302 119.5(3) . . ?
C304 C303 H303 120.2 . . ?
C302 C303 H303 120.2 . . ?
C303 C304 C305 119.4(3) . . ?
C303 C304 H304 120.3 . . ?
C305 C304 H304 120.3 . . ?
C304 C305 C306 118.8(4) . . ?
C304 C305 H305 120.6 . . ?
C306 C305 H305 120.6 . . ?
N301 C306 C305 121.7(3) . . ?
N301 C306 C307 114.3(3) . . ?
C305 C306 C307 124.0(3) . . ?
N312 C307 C308 122.1(4) . . ?
N312 C307 C306 113.7(3) . . ?
C308 C307 C306 124.2(4) . . ?
C307 C308 C309 119.5(4) . . ?
C307 C308 H308 120.3 . . ?
C309 C308 H308 120.3 . . ?
C310 C309 C308 118.3(4) . . ?
C310 C309 H309 120.9 . . ?
C308 C309 H309 120.9 . . ?
C311 C310 C309 120.1(4) . . ?
C311 C310 H310 119.9 . . ?
C309 C310 H310 119.9 . . ?
N312 C311 C310 121.9(3) . . ?
N312 C311 H311 119.1 . . ?
C310 C311 H311 119.1 . . ?
C307 N312 C311 118.1(3) . . ?
C307 N312 Co 114.6(2) . . ?
C311 N312 Co 127.2(2) . . ?
RbB RbA O1A 130.2(8) . . ?
RbB RbA O1B 118.6(14) . . ?
O1A RbA O1B 13.9(6) . . ?
RbB RbA O2B 47.8(6) . . ?
O1A RbA O2B 82.5(5) . . ?
O1B RbA O2B 70.9(12) . . ?
RbB RbA N3 95.2(5) . 4_565 ?
O1A RbA N3 81.3(5) . 4_565 ?
O1B RbA N3 73.2(6) . 4_565 ?
O2B RbA N3 85.1(2) . 4_565 ?
RbB RbA O2A 74.1(6) . . ?
O1A RbA O2A 56.9(6) . . ?
O1B RbA O2A 44.5(12) . . ?
O2B RbA O2A 26.7(2) . . ?
N3 RbA O2A 75.44(12) 4_565 . ?
RbB RbA N6 45.1(5) . . ?
O1A RbA N6 150.4(3) . . ?
O1B RbA N6 150.7(7) . . ?
O2B RbA N6 87.2(2) . . ?
N3 RbA N6 125.44(13) 4_565 . ?
O2A RbA N6 113.20(17) . . ?
RbB RbA N8 100.7(6) . . ?
O1A RbA N8 128.1(4) . . ?
O1B RbA N8 136.1(10) . . ?
O2B RbA N8 145.8(2) . . ?
N3 RbA N8 85.24(10) 4_565 . ?
O2A RbA N8 159.27(12) . . ?
N6 RbA N8 72.13(9) . . ?
RbB RbA N7 114.5(5) . . ?
O1A RbA N7 80.8(6) . . ?
O1B RbA N7 93.0(10) . . ?
O2B RbA N7 115.8(2) . . ?
N3 RbA N7 150.26(17) 4_565 . ?
O2A RbA N7 113.23(12) . . ?
N6 RbA N7 78.86(10) . . ?
N8 RbA N7 87.31(10) . . ?
RbB RbA C6 65.3(5) . . ?
O1A RbA C6 144.5(6) . . ?
O1B RbA C6 153.9(6) . . ?
O2B RbA C6 106.1(2) . . ?
N3 RbA C6 132.94(12) 4_565 . ?
O2A RbA C6 130.75(17) . . ?
N6 RbA C6 20.29(9) . . ?
N8 RbA C6 59.64(9) . . ?
N7 RbA C6 64.28(10) . . ?
RbB RbA C7 107.0(5) . . ?
O1A RbA C7 99.4(7) . . ?
O1B RbA C7 112.2(10) . . ?
O2B RbA C7 125.7(2) . . ?
N3 RbA C7 149.16(15) 4_565 . ?
O2A RbA C7 130.72(12) . . ?
N6 RbA C7 64.85(10) . . ?
N8 RbA C7 69.98(9) . . ?
N7 RbA C7 19.94(9) . . ?
C6 RbA C7 47.29(10) . . ?
RbB RbA C8 98.0(6) . . ?
O1A RbA C8 131.0(6) . . ?
O1B RbA C8 143.4(12) . . ?
O2B RbA C8 145.5(2) . . ?
N3 RbA C8 105.30(11) 4_565 . ?
O2A RbA C8 172.06(19) . . ?
N6 RbA C8 59.74(9) . . ?
N8 RbA C8 20.07(8) . . ?
N7 RbA C8 70.15(9) . . ?
C6 RbA C8 43.25(9) . . ?
C7 RbA C8 51.41(9) . . ?
RbA RbB O2B 122.0(11) . . ?
RbA RbB N6 126.1(7) . . ?
O2B RbB N6 104.2(11) . . ?
RbA RbB O2A 94.3(11) . . ?
O2B RbB O2A 28.1(2) . . ?
N6 RbB O2A 130.6(10) . . ?
RbA RbB N3 73.4(8) . 4_565 ?
O2B RbB N3 89.4(3) . 4_565 ?
N6 RbB N3 137.3(6) . 4_565 ?
O2A RbB N3 75.3(2) . 4_565 ?
RbA RbB C6 104.8(7) . . ?
O2B RbB C6 123.1(11) . . ?
N6 RbB C6 21.42(11) . . ?
O2A RbB C6 145.9(7) . . ?
N3 RbB C6 137.03(19) 4_565 . ?
RbA RbB O1B 51.9(14) . . ?
O2B RbB O1B 70.2(12) . . ?
N6 RbB O1B 155.6(5) . . ?
O2A RbB O1B 42.4(12) . . ?
N3 RbB O1B 67.2(7) 4_565 . ?
C6 RbB O1B 145.4(12) . . ?
RbA RbB O1A 41.7(9) . . ?
O2B RbB O1A 80.3(6) . . ?
N6 RbB O1A 148.4(7) . . ?
O2A RbB O1A 53.3(6) . . ?
N3 RbB O1A 73.1(7) 4_565 . ?
C6 RbB O1A 134.0(9) . . ?
O1B RbB O1A 12.2(6) . . ?
RbA RbB N8 69.3(6) . . ?
O2B RbB N8 162.3(9) . . ?
N6 RbB N8 74.49(16) . . ?
O2A RbB N8 154.1(8) . . ?
N3 RbB N8 80.7(3) 4_565 . ?
C6 RbB N8 59.95(12) . . ?
O1B RbB N8 118.2(14) . . ?
O1A RbB N8 110.3(10) . . ?
RbA RbB C8 72.3(6) . . ?
O2B RbB C8 165.0(12) . . ?
N6 RbB C8 61.16(13) . . ?
O2A RbB C8 166.6(13) . . ?
N3 RbB C8 99.8(4) 4_565 . ?
C6 RbB C8 43.27(12) . . ?
O1B RbB C8 124.2(15) . . ?
O1A RbB C8 113.5(11) . . ?
N8 RbB C8 19.27(10) . . ?
RbA RbB N7 56.6(7) . . ?
O2B RbB N7 117.1(3) . . ?
N6 RbB N7 79.36(16) . . ?
O2A RbB N7 108.0(5) . . ?
N3 RbB N7 130.0(11) 4_565 . ?
C6 RbB N7 63.07(19) . . ?
O1B RbB N7 82.3(12) . . ?
O1A RbB N7 71.1(8) . . ?
N8 RbB N7 80.3(4) . . ?
C8 RbB N7 65.4(3) . . ?
RbA RbB C7 63.9(7) . . ?
O2B RbB C7 130.5(3) . . ?
N6 RbB C7 65.37(15) . . ?
O2A RbB C7 126.2(5) . . ?
N3 RbB C7 132.4(10) 4_565 . ?
C6 RbB C7 46.57(15) . . ?
O1B RbB C7 99.5(13) . . ?
O1A RbB C7 87.6(9) . . ?
N8 RbB C7 65.6(3) . . ?
C8 RbB C7 48.7(2) . . ?
N7 RbB C7 18.61(12) . . ?
O1B O1A RbA 83(3) . . ?
O1B O1A RbB 77(3) . . ?
RbA O1A RbB 8.1(3) . . ?
O1A O1B RbA 83(3) . . ?
O1A O1B RbB 91(3) . . ?
RbA O1B RbB 9.5(4) . . ?
O2B O2A RbB 60.5(8) . . ?
O2B O2A RbA 72.0(4) . . ?
RbB O2A RbA 11.6(6) . . ?
O2A O2B RbB 91.4(9) . . ?
O2A O2B RbA 81.3(5) . . ?
RbB O2B RbA 10.3(7) . . ?
H31 O3 H32 106(3) . . ?
H41 O4 H42 103(3) . . ?
H51 O5 H52 103(4) . . ?
H61 O6 H62 98(3) . . ?
H81 O8 H82 110(4) . . ?

loop_
_geom_bond_atom_site_label_1
_geom_bond_atom_site_label_2
_geom_bond_distance
_geom_bond_site_symmetry_2
_geom_bond_publ_flag
Mo C7 2.153(4) . ?
Mo C5 2.158(4) . ?
Mo C8 2.159(4) . ?
Mo C3 2.159(4) . ?
Mo C4 2.161(4) . ?
Mo C1 2.166(4) . ?
Mo C2 2.172(4) . ?
Mo C6 2.174(4) . ?
C1 N1 1.156(5) . ?
C2 N2 1.150(5) . ?
C3 N3 1.156(5) . ?
N3 RbA 2.900(3) 4_566 ?
N3 RbB 3.013(12) 4_566 ?
C4 N4 1.159(5) . ?
C5 N5 1.153(5) . ?
C6 N6 1.161(5) . ?
C6 RbB 3.145(12) . ?
C6 RbA 3.347(4) . ?
N6 RbB 2.76(2) . ?
N6 RbA 3.147(5) . ?
C7 N7 1.154(5) . ?
C7 RbA 3.378(4) . ?
C7 RbB 3.598(16) . ?
N7 RbA 3.232(4) . ?
N7 RbB 3.52(2) . ?
C8 N8 1.163(5) . ?
C8 RbA 3.388(4) . ?
C8 RbB 3.521(11) . ?
N8 RbA 3.214(4) . ?
N8 RbB 3.376(12) . ?
Co N212 1.924(3) . ?
Co N112 1.931(3) . ?
Co N101 1.932(3) . ?
Co N312 1.932(3) . ?
Co N201 1.933(3) . ?
Co N301 1.939(3) . ?
N101 C102 1.352(5) . ?
N101 C106 1.361(5) . ?
C102 C103 1.383(5) . ?
C102 H102 0.9300 . ?
C103 C104 1.374(6) . ?
C103 H103 0.9300 . ?
C104 C105 1.387(6) . ?
C104 RbB 3.62(2) 1_545 ?
C104 H104 0.9300 . ?
C105 C106 1.394(5) . ?
C105 RbB 3.70(2) 1_545 ?
C105 H105 0.9300 . ?
C106 C107 1.462(5) . ?
C107 N112 1.362(5) . ?
C107 C108 1.385(5) . ?
C108 C109 1.384(6) . ?
C108 H108 0.9300 . ?
C109 C110 1.368(6) . ?
C109 H109 0.9300 . ?
C110 C111 1.382(5) . ?
C110 H110 0.9300 . ?
C111 N112 1.338(5) . ?
C111 H111 0.9300 . ?
N201 C202 1.353(4) . ?
N201 C206 1.356(5) . ?
C202 C203 1.382(5) . ?
C202 H202 0.9300 . ?
C203 C204 1.384(5) . ?
C203 H203 0.9300 . ?
C204 C205 1.390(5) . ?
C204 H204 0.9300 . ?
C205 C206 1.384(5) . ?
C205 H205 0.9300 . ?
C206 C207 1.467(5) . ?
C207 N212 1.359(4) . ?
C207 C208 1.379(5) . ?
C208 C209 1.390(5) . ?
C208 H208 0.9300 . ?
C209 C210 1.377(6) . ?
C209 RbA 3.489(6) . ?
C209 H209 0.9300 . ?
C210 C211 1.376(6) . ?
C210 H210 0.9300 . ?
C211 N212 1.353(4) . ?
C211 H211 0.9300 . ?
N301 C302 1.344(5) . ?
N301 C306 1.353(5) . ?
C302 C303 1.387(5) . ?
C302 H302 0.9300 . ?
C303 C304 1.371(5) . ?
C303 H303 0.9300 . ?
C304 C305 1.378(5) . ?
C304 H304 0.9300 . ?
C305 C306 1.393(5) . ?
C305 H305 0.9300 . ?
C306 C307 1.468(5) . ?
C307 N312 1.354(5) . ?
C307 C308 1.374(6) . ?
C308 C309 1.390(6) . ?
C308 H308 0.9300 . ?
C309 C310 1.374(6) . ?
C309 H309 0.9300 . ?
C310 C311 1.372(6) . ?
C310 H310 0.9300 . ?
C311 N312 1.355(5) . ?
C311 H311 0.9300 . ?
RbA RbB 0.60(3) . ?
RbA O1A 2.834(11) . ?
RbA O1B 2.84(3) . ?
RbA O2B 2.844(9) . ?
RbA N3 2.900(3) 4_565 ?
RbA O2A 2.957(5) . ?
RbB O2B 2.48(2) . ?
RbB O2A 2.851(7) . ?
RbB N3 3.013(11) 4_565 ?
RbB O1B 3.17(3) . ?
RbB O1A 3.25(3) . ?
O1A O1B 0.69(3) . ?
O2A O2B 1.343(11) . ?
O3 H31 0.974(19) . ?
O3 H32 0.961(19) . ?
O4 H41 0.970(19) . ?
O4 H42 0.966(19) . ?
O5 H51 0.98(2) . ?
O5 H52 0.97(2) . ?
O6 H61 0.97(2) . ?
O6 H62 0.959(19) . ?
O7A O7B 1.249(13) . ?
O8 H81 0.96(2) . ?
O8 H82 0.963(19) . ?
